data_7134817
loop_
_publ_author_name
'Zhou, Pengfei'
'Wan, Guibin'
'Yuan, Zhihan'
'Guan, Aoran'
'Wei, Zongwu'
'Liang, Taoyuan'
'Jiang, Jun'
'Zhang, Zhuan'

_publ_section_title
;
 Cobalt(III)-catalyzed C-H functionalization of 2-arylthiazoles with
 maleimides or allyl acetate.
;
_journal_issue 65
_journal_name_full 'Chemical communications (Cambridge, England)'
_journal_page_first 12171
_journal_page_last 12174
_journal_paper_doi 10.1039/d5cc03274a
_journal_volume 61
_journal_year 2025
_chemical_formula_moiety 'C15 H14 N2 O2 S'
_chemical_formula_sum 'C15 H14 N2 O2 S'
_chemical_formula_weight 286.34
_chemical_name_systematic zpf
_space_group_crystal_system monoclinic
_space_group_IT_number 14
_space_group_name_Hall '-P 2ybc'
_space_group_name_H-M_alt 'P 1 21/c 1'
_atom_sites_solution_hydrogens geom
_atom_sites_solution_primary dual
_audit_creation_date 2025-03-14
_audit_creation_method
;
Olex2 1.5
(compiled 2024.02.16 svn.r378c4104 for OlexSys, GUI svn.r6928)
;
_audit_update_record
;
2025-03-14 deposited with the CCDC.	2025-07-10 downloaded from the CCDC.
;
_cell_angle_alpha 90
_cell_angle_beta 106.006(3)
_cell_angle_gamma 90
_cell_formula_units_Z 4
_cell_length_a 8.3477(3)
_cell_length_b 22.4967(6)
_cell_length_c 7.7113(2)
_cell_measurement_reflns_used 2255
_cell_measurement_temperature 298
_cell_measurement_theta_max 70.7550
_cell_measurement_theta_min 5.8440
_cell_volume 1392.01(7)
_computing_cell_refinement 'CrysAlisPro 1.171.42.99a (Rigaku OD, 2023)'
_computing_data_collection 'CrysAlisPro 1.171.42.99a (Rigaku OD, 2023)'
_computing_data_reduction 'CrysAlisPro 1.171.42.99a (Rigaku OD, 2023)'
_computing_molecular_graphics 'Olex2 1.5 (Dolomanov et al., 2009)'
_computing_publication_material 'Olex2 1.5 (Dolomanov et al., 2009)'
_computing_structure_refinement 'SHELXL 2018/3 (Sheldrick, 2015)'
_computing_structure_solution 'SHELXT 2014/5 (Sheldrick, 2014)'
_diffrn_ambient_temperature 298
_diffrn_detector 'CCD plate'
_diffrn_detector_area_resol_mean 8.0606
_diffrn_detector_type Eos
_diffrn_measured_fraction_theta_full 0.998
_diffrn_measured_fraction_theta_max 0.977
_diffrn_measurement_details
;
List of Runs (angles in degrees, time in seconds):

  # Type    Start    End  Width  t~exp~   \w     \q     \k     \f   Frames
#--------------------------------------------------------------------------
  1  \w     19.00  72.00   1.00    1.70    --   35.25  57.00-180.00   53
  2  \w     42.00  87.00   1.00    1.70    --   35.25-125.00 -90.00   45
  3  \w    -17.00  21.00   1.00    1.70    --   35.25 -77.00-120.00   38
  4  \w     23.00  76.00   1.00    1.70    --   35.25-125.00 120.00   53
  5  \w    -13.00  53.00   1.00    1.70    --   35.25 -37.00 150.00   66
  6  \w    -29.00  24.00   1.00    1.70    --   35.25 -57.00  60.00   53
  7  \w     66.00 103.00   1.00    5.00    --  105.75-111.00-120.00   37
  8  \w    122.00 170.00   1.00    5.00    --  105.75 111.00 -90.00   48
  9  \w    120.00 168.00   1.00    5.00    --  105.75 111.00  30.00   48
 10  \w     51.00 117.00   1.00    5.00    --  105.75 -45.00 120.00   66
 11  \w     41.00 116.00   1.00    5.00    --  105.75 -30.00 -60.00   75
 12  \w    146.00 172.00   1.00    5.00    --  105.75 111.00 150.00   26
 13  \w     81.00 124.00   1.00    5.00    --  105.75 -61.00-120.00   43
 14  \w     82.00 107.00   1.00    5.00    --  105.75-111.00   0.00   25
 15  \w     39.00 122.00   1.00    5.00    --  105.75 -15.00   0.00   83
;
_diffrn_measurement_device 'four-circle diffractometer'
_diffrn_measurement_device_type 'Xcalibur, Eos, Gemini'
_diffrn_measurement_method '\w scans'
_diffrn_orient_matrix_type 'CrysAlisPro convention (1999,Acta A55,543-557)'
_diffrn_orient_matrix_UB_11 -0.1004518000
_diffrn_orient_matrix_UB_12 0.0559372000
_diffrn_orient_matrix_UB_13 0.0186493000
_diffrn_orient_matrix_UB_21 -0.1626562000
_diffrn_orient_matrix_UB_22 -0.0362482000
_diffrn_orient_matrix_UB_23 -0.0571917000
_diffrn_orient_matrix_UB_31 0.0179048000
_diffrn_orient_matrix_UB_32 -0.0156862000
_diffrn_orient_matrix_UB_33 0.1989115000
_diffrn_radiation_monochromator graphite
_diffrn_radiation_probe x-ray
_diffrn_radiation_type 'Cu K\a'
_diffrn_radiation_wavelength 1.54184
_diffrn_reflns_av_R_equivalents 0.0282
_diffrn_reflns_av_unetI/netI 0.0439
_diffrn_reflns_Laue_measured_fraction_full 0.998
_diffrn_reflns_Laue_measured_fraction_max 0.977
_diffrn_reflns_limit_h_max 9
_diffrn_reflns_limit_h_min -10
_diffrn_reflns_limit_k_max 23
_diffrn_reflns_limit_k_min -27
_diffrn_reflns_limit_l_max 9
_diffrn_reflns_limit_l_min -4
_diffrn_reflns_number 4815
_diffrn_reflns_point_group_measured_fraction_full 0.998
_diffrn_reflns_point_group_measured_fraction_max 0.977
_diffrn_reflns_theta_full 67.684
_diffrn_reflns_theta_max 71.024
_diffrn_reflns_theta_min 5.513
_diffrn_source 'fine-focus sealed X-ray tube'
_diffrn_source_type 'Enhance (Cu) X-ray Source'
_exptl_absorpt_coefficient_mu 2.092
_exptl_absorpt_correction_T_max 1.00000
_exptl_absorpt_correction_T_min 0.36162
_exptl_absorpt_correction_type multi-scan
_exptl_absorpt_process_details
;
CrysAlisPro 1.171.42.99a (Rigaku Oxford Diffraction, 2023)
Empirical absorption correction using spherical harmonics,
implemented in SCALE3 ABSPACK scaling algorithm.
;
_exptl_crystal_colour 'clear blackish white'
_exptl_crystal_colour_lustre clear
_exptl_crystal_colour_modifier blackish
_exptl_crystal_colour_primary white
_exptl_crystal_density_diffrn 1.366
_exptl_crystal_description needle
_exptl_crystal_F_000 600
_exptl_crystal_size_max 0.03
_exptl_crystal_size_mid 0.02
_exptl_crystal_size_min 0.01
_refine_diff_density_max 0.331
_refine_diff_density_min -0.365
_refine_diff_density_rms 0.079
_refine_ls_extinction_method none
_refine_ls_goodness_of_fit_ref 1.070
_refine_ls_hydrogen_treatment constr
_refine_ls_matrix_type full
_refine_ls_number_parameters 182
_refine_ls_number_reflns 2630
_refine_ls_number_restraints 0
_refine_ls_restrained_S_all 1.070
_refine_ls_R_factor_all 0.0616
_refine_ls_R_factor_gt 0.0533
_refine_ls_shift/su_max 0.000
_refine_ls_shift/su_mean 0.000
_refine_ls_structure_factor_coef Fsqd
_refine_ls_weighting_details 'w=1/[\s^2^(Fo^2^)+(0.0748P)^2^+0.1586P] where P=(Fo^2^+2Fc^2^)/3'
_refine_ls_weighting_scheme calc
_refine_ls_wR_factor_gt 0.1344
_refine_ls_wR_factor_ref 0.1442
_reflns_Friedel_coverage 0.000
_reflns_number_gt 2231
_reflns_number_total 2630
_reflns_threshold_expression 'I > 2\s(I)'
_cod_data_source_file d5cc03274a2.cif
_cod_data_source_block exp_15013_auto
_cod_depositor_comments 'Adding full bibliography for 7134817.cif.'
_cod_database_code 7134817
_shelx_shelxl_version_number 2018/3
_shelx_space_group_comment
;
The symmetry employed for this shelxl refinement is uniquely defined
by the following loop, which should always be used as a source of
symmetry information in preference to the above space-group names.
They are only intended as comments.
;
_shelx_estimated_absorpt_t_max 0.979
_shelx_estimated_absorpt_t_min 0.940
_olex2_refinement_description
;
1. Fixed Uiso
 At 1.2 times of:
  All C(H) groups, All C(H,H) groups
 At 1.5 times of:
  All C(H,H,H) groups
2.a Ternary CH refined with riding coordinates:
 C10(H10)
2.b Secondary CH2 refined with riding coordinates:
 C11(H11A,H11B), C14(H14A,H14B)
2.c Aromatic/amide H refined with riding coordinates:
 C9(H9), C5(H5), C2(H2), C6(H6), C8(H8), C1(H1)
2.d Idealised Me refined as rotating group:
 C15(H15A,H15B,H15C)
;
_olex2_submission_special_instructions 'No special instructions were received'
_oxdiff_exptl_absorpt_empirical_details
;
Empirical correction (ABSPACK) includes:
- Absorption correction using spherical harmonics
- Frame scaling
;
_oxdiff_exptl_absorpt_empirical_full_max 2.475
_oxdiff_exptl_absorpt_empirical_full_min 0.541

loop_
_space_group_symop_operation_xyz
'x, y, z'
'-x, y+1/2, -z+1/2'
'-x, -y, -z'
'x, -y-1/2, z-1/2'

loop_
_atom_site_label
_atom_site_type_symbol
_atom_site_fract_x
_atom_site_fract_y
_atom_site_fract_z
_atom_site_U_iso_or_equiv
_atom_site_adp_type
_atom_site_occupancy
_atom_site_site_symmetry_order
_atom_site_calc_flag
_atom_site_refinement_flags_posn
_atom_site_refinement_flags_adp
_atom_site_refinement_flags_occupancy
_atom_site_disorder_assembly
_atom_site_disorder_group
S1 S 0.73645(8) 0.48323(3) 0.49601(8) 0.0529(2) Uani 1 1 d . . . . .
O2 O 0.4700(2) 0.23328(8) 0.6036(2) 0.0535(4) Uani 1 1 d . . . . .
O1 O 0.4962(2) 0.41941(7) 0.8365(3) 0.0525(4) Uani 1 1 d . . . . .
N2 N 0.4428(2) 0.32624(8) 0.7120(2) 0.0363(4) Uani 1 1 d . . . . .
N1 N 0.6958(2) 0.37154(8) 0.5215(2) 0.0402(4) Uani 1 1 d . . . . .
C4 C 0.8918(2) 0.41346(10) 0.7946(3) 0.0353(4) Uani 1 1 d . . . . .
C10 C 0.7072(3) 0.34094(9) 0.9149(3) 0.0351(4) Uani 1 1 d . . . . .
H10 H 0.702673 0.332287 1.038020 0.042 Uiso 1 1 calc R U . . .
C3 C 0.8611(2) 0.37869(10) 0.9335(3) 0.0356(4) Uani 1 1 d . . . . .
C7 C 0.7753(2) 0.41647(9) 0.6117(3) 0.0340(4) Uani 1 1 d . . . . .
C13 C 0.5292(3) 0.27490(9) 0.7007(3) 0.0363(5) Uani 1 1 d . . . . .
C12 C 0.5410(3) 0.36905(9) 0.8196(3) 0.0362(5) Uani 1 1 d . . . . .
C11 C 0.7036(3) 0.28054(9) 0.8215(3) 0.0379(5) Uani 1 1 d . . . . .
H11A H 0.784068 0.279515 0.751696 0.046 Uiso 1 1 calc R U . . .
H11B H 0.728441 0.248618 0.909442 0.046 Uiso 1 1 calc R U . . .
C9 C 0.6020(3) 0.38928(11) 0.3532(3) 0.0430(5) Uani 1 1 d . . . . .
H9 H 0.537401 0.362709 0.270514 0.052 Uiso 1 1 calc R U . . .
C5 C 1.0387(3) 0.44628(12) 0.8284(3) 0.0463(5) Uani 1 1 d . . . . .
H5 H 1.057429 0.470100 0.737381 0.056 Uiso 1 1 calc R U . . .
C2 C 0.9823(3) 0.37786(12) 1.0994(3) 0.0490(6) Uani 1 1 d . . . . .
H2 H 0.963758 0.355314 1.193088 0.059 Uiso 1 1 calc R U . . .
C14 C 0.2706(3) 0.33538(12) 0.6076(4) 0.0489(6) Uani 1 1 d . . . . .
H14A H 0.258709 0.324268 0.483112 0.059 Uiso 1 1 calc R U . . .
H14B H 0.243543 0.377257 0.609701 0.059 Uiso 1 1 calc R U . . .
C6 C 1.1571(3) 0.44439(14) 0.9933(4) 0.0563(7) Uani 1 1 d . . . . .
H6 H 1.254725 0.466401 1.012718 0.068 Uiso 1 1 calc R U . . .
C8 C 0.6096(3) 0.44727(12) 0.3160(3) 0.0497(6) Uani 1 1 d . . . . .
H8 H 0.553702 0.465206 0.207581 0.060 Uiso 1 1 calc R U . . .
C1 C 1.1292(3) 0.40965(14) 1.1284(4) 0.0592(7) Uani 1 1 d . . . . .
H1 H 1.209009 0.407477 1.239398 0.071 Uiso 1 1 calc R U . . .
C15 C 0.1491(3) 0.29971(16) 0.6788(5) 0.0707(9) Uani 1 1 d . . . . .
H15A H 0.037534 0.307635 0.606938 0.106 Uiso 1 1 calc R U . . .
H15B H 0.159793 0.310703 0.801750 0.106 Uiso 1 1 calc R U . . .
H15C H 0.172756 0.258112 0.672929 0.106 Uiso 1 1 calc R U . . .

loop_
_atom_site_aniso_label
_atom_site_aniso_U_11
_atom_site_aniso_U_22
_atom_site_aniso_U_33
_atom_site_aniso_U_23
_atom_site_aniso_U_13
_atom_site_aniso_U_12
S1 0.0680(4) 0.0361(4) 0.0483(4) 0.0085(2) 0.0055(3) -0.0091(3)
O2 0.0578(10) 0.0406(10) 0.0583(10) -0.0145(8) 0.0096(8) 0.0043(8)
O1 0.0547(10) 0.0308(9) 0.0767(12) -0.0067(8) 0.0261(9) 0.0046(7)
N2 0.0383(9) 0.0303(9) 0.0419(9) 0.0037(7) 0.0139(7) 0.0039(7)
N1 0.0490(10) 0.0353(10) 0.0355(9) 0.0008(7) 0.0102(7) -0.0013(8)
C4 0.0350(9) 0.0366(11) 0.0355(10) -0.0005(8) 0.0116(8) 0.0004(8)
C10 0.0437(10) 0.0339(11) 0.0298(9) 0.0029(8) 0.0139(8) 0.0006(9)
C3 0.0374(10) 0.0354(11) 0.0333(10) -0.0016(8) 0.0088(8) 0.0013(8)
C7 0.0365(10) 0.0364(11) 0.0321(10) 0.0024(8) 0.0146(8) -0.0004(8)
C13 0.0446(11) 0.0298(11) 0.0379(11) 0.0021(8) 0.0172(8) 0.0035(8)
C12 0.0415(10) 0.0309(11) 0.0416(11) 0.0003(8) 0.0206(9) -0.0013(8)
C11 0.0428(10) 0.0292(10) 0.0433(11) 0.0051(8) 0.0144(9) 0.0050(8)
C9 0.0494(12) 0.0455(13) 0.0328(11) -0.0030(9) 0.0090(9) -0.0016(10)
C5 0.0410(11) 0.0493(14) 0.0509(13) -0.0018(10) 0.0162(9) -0.0071(10)
C2 0.0538(13) 0.0516(15) 0.0372(12) 0.0021(10) 0.0050(9) 0.0000(11)
C14 0.0432(12) 0.0436(13) 0.0564(14) 0.0039(11) 0.0076(10) 0.0080(10)
C6 0.0371(11) 0.0628(17) 0.0646(16) -0.0082(13) 0.0069(10) -0.0081(11)
C8 0.0584(14) 0.0503(14) 0.0372(11) 0.0089(10) 0.0077(10) -0.0004(11)
C1 0.0468(13) 0.0703(19) 0.0483(14) -0.0083(13) -0.0074(10) 0.0017(12)
C15 0.0421(13) 0.069(2) 0.103(2) -0.0002(17) 0.0223(14) -0.0005(13)

loop_
_atom_type_symbol
_atom_type_description
_atom_type_scat_dispersion_real
_atom_type_scat_dispersion_imag
_atom_type_scat_source
C C 0.0181 0.0091 'International Tables Vol C Tables 4.2.6.8 and 6.1.1.4'
H H 0.0000 0.0000 'International Tables Vol C Tables 4.2.6.8 and 6.1.1.4'
N N 0.0311 0.0180 'International Tables Vol C Tables 4.2.6.8 and 6.1.1.4'
O O 0.0492 0.0322 'International Tables Vol C Tables 4.2.6.8 and 6.1.1.4'
S S 0.3331 0.5567 'International Tables Vol C Tables 4.2.6.8 and 6.1.1.4'

loop_
_geom_angle_atom_site_label_1
_geom_angle_atom_site_label_2
_geom_angle_atom_site_label_3
_geom_angle
_geom_angle_site_symmetry_1
_geom_angle_site_symmetry_3
_geom_angle_publ_flag
C8 S1 C7 89.65(11) . . ?
C13 N2 C12 112.84(17) . . ?
C13 N2 C14 122.55(19) . . ?
C12 N2 C14 124.39(19) . . ?
C7 N1 C9 110.65(19) . . ?
C3 C4 C7 122.84(19) . . ?
C5 C4 C3 119.3(2) . . ?
C5 C4 C7 117.90(19) . . ?
C3 C10 H10 106.1 . . ?
C3 C10 C12 116.80(18) . . ?
C3 C10 C11 116.57(17) . . ?
C12 C10 H10 106.1 . . ?
C12 C10 C11 104.19(17) . . ?
C11 C10 H10 106.1 . . ?
C4 C3 C10 124.66(18) . . ?
C2 C3 C4 117.9(2) . . ?
C2 C3 C10 117.46(19) . . ?
N1 C7 S1 113.78(16) . . ?
N1 C7 C4 125.41(19) . . ?
C4 C7 S1 120.80(16) . . ?
O2 C13 N2 123.6(2) . . ?
O2 C13 C11 127.4(2) . . ?
N2 C13 C11 108.96(18) . . ?
O1 C12 N2 124.5(2) . . ?
O1 C12 C10 127.3(2) . . ?
N2 C12 C10 108.15(17) . . ?
C10 C11 H11A 110.8 . . ?
C10 C11 H11B 110.8 . . ?
C13 C11 C10 104.83(17) . . ?
C13 C11 H11A 110.8 . . ?
C13 C11 H11B 110.8 . . ?
H11A C11 H11B 108.9 . . ?
N1 C9 H9 122.1 . . ?
C8 C9 N1 115.8(2) . . ?
C8 C9 H9 122.1 . . ?
C4 C5 H5 119.1 . . ?
C6 C5 C4 121.7(2) . . ?
C6 C5 H5 119.1 . . ?
C3 C2 H2 119.1 . . ?
C1 C2 C3 121.8(2) . . ?
C1 C2 H2 119.1 . . ?
N2 C14 H14A 109.1 . . ?
N2 C14 H14B 109.1 . . ?
N2 C14 C15 112.6(2) . . ?
H14A C14 H14B 107.8 . . ?
C15 C14 H14A 109.1 . . ?
C15 C14 H14B 109.1 . . ?
C5 C6 H6 120.4 . . ?
C1 C6 C5 119.3(2) . . ?
C1 C6 H6 120.4 . . ?
S1 C8 H8 124.9 . . ?
C9 C8 S1 110.12(17) . . ?
C9 C8 H8 124.9 . . ?
C2 C1 H1 120.0 . . ?
C6 C1 C2 120.0(2) . . ?
C6 C1 H1 120.0 . . ?
C14 C15 H15A 109.5 . . ?
C14 C15 H15B 109.5 . . ?
C14 C15 H15C 109.5 . . ?
H15A C15 H15B 109.5 . . ?
H15A C15 H15C 109.5 . . ?
H15B C15 H15C 109.5 . . ?

loop_
_geom_bond_atom_site_label_1
_geom_bond_atom_site_label_2
_geom_bond_distance
_geom_bond_site_symmetry_2
_geom_bond_publ_flag
S1 C7 1.731(2) . ?
S1 C8 1.700(3) . ?
O2 C13 1.216(3) . ?
O1 C12 1.211(3) . ?
N2 C13 1.377(3) . ?
N2 C12 1.383(3) . ?
N2 C14 1.456(3) . ?
N1 C7 1.300(3) . ?
N1 C9 1.377(3) . ?
C4 C3 1.405(3) . ?
C4 C7 1.478(3) . ?
C4 C5 1.393(3) . ?
C10 H10 0.9800 . ?
C10 C3 1.514(3) . ?
C10 C12 1.517(3) . ?
C10 C11 1.534(3) . ?
C3 C2 1.395(3) . ?
C13 C11 1.502(3) . ?
C11 H11A 0.9700 . ?
C11 H11B 0.9700 . ?
C9 H9 0.9300 . ?
C9 C8 1.341(4) . ?
C5 H5 0.9300 . ?
C5 C6 1.379(3) . ?
C2 H2 0.9300 . ?
C2 C1 1.383(4) . ?
C14 H14A 0.9700 . ?
C14 H14B 0.9700 . ?
C14 C15 1.510(4) . ?
C6 H6 0.9300 . ?
C6 C1 1.373(4) . ?
C8 H8 0.9300 . ?
C1 H1 0.9300 . ?
C15 H15A 0.9600 . ?
C15 H15B 0.9600 . ?
C15 H15C 0.9600 . ?

loop_
_geom_torsion_atom_site_label_1
_geom_torsion_atom_site_label_2
_geom_torsion_atom_site_label_3
_geom_torsion_atom_site_label_4
_geom_torsion
_geom_torsion_site_symmetry_1
_geom_torsion_site_symmetry_2
_geom_torsion_site_symmetry_3
_geom_torsion_site_symmetry_4
_geom_torsion_publ_flag
O2 C13 C11 C10 -178.5(2) . . . . ?
N2 C13 C11 C10 3.0(2) . . . . ?
N1 C9 C8 S1 -0.6(3) . . . . ?
C4 C3 C2 C1 -0.4(4) . . . . ?
C4 C5 C6 C1 -0.5(4) . . . . ?
C10 C3 C2 C1 178.3(2) . . . . ?
C3 C4 C7 S1 139.67(18) . . . . ?
C3 C4 C7 N1 -41.5(3) . . . . ?
C3 C4 C5 C6 1.7(4) . . . . ?
C3 C10 C12 O1 -41.9(3) . . . . ?
C3 C10 C12 N2 140.45(17) . . . . ?
C3 C10 C11 C13 -138.15(18) . . . . ?
C3 C2 C1 C6 1.6(4) . . . . ?
C7 S1 C8 C9 1.0(2) . . . . ?
C7 N1 C9 C8 -0.2(3) . . . . ?
C7 C4 C3 C10 -0.6(3) . . . . ?
C7 C4 C3 C2 178.1(2) . . . . ?
C7 C4 C5 C6 -177.7(2) . . . . ?
C13 N2 C12 O1 173.1(2) . . . . ?
C13 N2 C12 C10 -9.1(2) . . . . ?
C13 N2 C14 C15 74.1(3) . . . . ?
C12 N2 C13 O2 -174.8(2) . . . . ?
C12 N2 C13 C11 3.8(2) . . . . ?
C12 N2 C14 C15 -111.7(3) . . . . ?
C12 C10 C3 C4 -44.6(3) . . . . ?
C12 C10 C3 C2 136.7(2) . . . . ?
C12 C10 C11 C13 -7.9(2) . . . . ?
C11 C10 C3 C4 79.4(3) . . . . ?
C11 C10 C3 C2 -99.3(2) . . . . ?
C11 C10 C12 O1 -172.0(2) . . . . ?
C11 C10 C12 N2 10.3(2) . . . . ?
C9 N1 C7 S1 1.0(2) . . . . ?
C9 N1 C7 C4 -177.90(19) . . . . ?
C5 C4 C3 C10 -179.9(2) . . . . ?
C5 C4 C3 C2 -1.2(3) . . . . ?
C5 C4 C7 S1 -41.0(3) . . . . ?
C5 C4 C7 N1 137.8(2) . . . . ?
C5 C6 C1 C2 -1.1(4) . . . . ?
C14 N2 C13 O2 0.1(3) . . . . ?
C14 N2 C13 C11 178.60(19) . . . . ?
C14 N2 C12 O1 -1.6(3) . . . . ?
C14 N2 C12 C10 176.18(19) . . . . ?
C8 S1 C7 N1 -1.14(18) . . . . ?
C8 S1 C7 C4 177.78(17) . . . . ?
